data_1562612
loop_
_publ_author_name
'Whalen, J.B.'
'Besara, T.'
'Vasquez, R.'
'Herrera, F.'
'Sun, J.'
'Ramirez, D.'
'Stillwell, R.L.'
'Tozer, S.W.'
'Tokumoto, T.D.'
'McGill, S.A.'
'Allen, J.'
'Davidson, M.'
'Siegrist, T.'

_publ_section_title
;
 A new oxytelluride: Perovskite and CsCl intergrowth in Ba3Yb2O5Te
;
_journal_name_full 'Journal of Solid State Chemistry'
_journal_page_first 204
_journal_page_last 211
_journal_paper_doi 10.1016/j.jssc.2013.04.030
_journal_volume 203
_journal_year 2013
_chemical_absolute_configuration .
_chemical_formula_moiety 'Ba3 O5 Te1 Yb2'
_chemical_formula_sum 'Ba3 O5 Te Yb2'
_chemical_formula_weight 965.70
_space_group_IT_number 123
_space_group_name_Hall '-P 4 2'
_space_group_name_H-M_alt 'P 4/m m m'
_symmetry_cell_setting tetragonal
_symmetry_space_group_name_H-M 'P 4/m m m'
_atom_sites_solution_hydrogens difmap
_atom_sites_solution_primary direct
_cell_angle_alpha 90
_cell_angle_beta 90
_cell_angle_gamma 90
_cell_formula_units_Z 1
_cell_length_a 4.36150(10)
_cell_length_b 4.36150(10)
_cell_length_c 11.7596(8)
_cell_measurement_reflns_used 0
_cell_measurement_temperature 180
_cell_measurement_theta_max 0
_cell_measurement_theta_min 0
_cell_volume 223.699(17)
_computing_cell_refinement 'CrysAlis, (Oxford Diffraction, 2002)'
_computing_data_collection 'Xcalibur, (Oxford Diffraction, 2002)'
_computing_data_reduction 'CrysAlis, (Oxford Diffraction, 2002)'
_computing_molecular_graphics 'CAMERON (Watkin et al., 1996)'
_computing_publication_material 'CRYSTALS (Betteridge et al., 2003)'
_computing_structure_refinement 'CRYSTALS (Betteridge et al., 2003)'
_computing_structure_solution 'SHELXS 86 (Sheldrick, 1986)'
_diffrn_ambient_temperature 180
_diffrn_measured_fraction_theta_full 0.998
_diffrn_measured_fraction_theta_max 0.998
_diffrn_measurement_device Area
_diffrn_measurement_device_type 'Oxford Diffraction XCALIBUR'
_diffrn_measurement_method '\f & \w scans'
_diffrn_radiation_monochromator graphite
_diffrn_radiation_type 'Mo K\a'
_diffrn_radiation_wavelength 0.71073
_diffrn_reflns_av_R_equivalents 0.110
_diffrn_reflns_limit_h_max 8
_diffrn_reflns_limit_h_min -4
_diffrn_reflns_limit_k_max 8
_diffrn_reflns_limit_k_min -8
_diffrn_reflns_limit_l_max 21
_diffrn_reflns_limit_l_min -23
_diffrn_reflns_number 3909
_diffrn_reflns_theta_full 39.717
_diffrn_reflns_theta_max 39.717
_diffrn_reflns_theta_min 3.465
_diffrn_standards_interval_count .
_diffrn_standards_interval_time .
_diffrn_standards_number 0
_exptl_absorpt_coefficient_mu 36.868
_exptl_absorpt_correction_T_max 0.69
_exptl_absorpt_correction_T_min 0.69
_exptl_absorpt_correction_type gaussian
_exptl_absorpt_process_details
; 
 Gaussian Integration (Busing and Levy, 1957) 
;
_exptl_crystal_density_diffrn 7.168
_exptl_crystal_density_method 'not measured'
_exptl_crystal_F_000 400
_exptl_crystal_size_max 0.500
_exptl_crystal_size_mid 0.100
_exptl_crystal_size_min 0.010
_refine_diff_density_max 9.81
_refine_diff_density_min -4.60
_refine_ls_extinction_method None
_refine_ls_goodness_of_fit_ref 0.9006
_refine_ls_hydrogen_treatment noref
_refine_ls_matrix_type full
_refine_ls_number_parameters 17
_refine_ls_number_reflns 474
_refine_ls_number_restraints 0
_refine_ls_R_factor_all 0.0642
_refine_ls_R_factor_gt 0.0521
_refine_ls_shift/su_max 0.0001599
_refine_ls_shift/su_mean 0.0000192
_refine_ls_structure_factor_coef Fsqd
_refine_ls_weighting_details
;
 Method= Modified Sheldrick 
 w=1/[\s^2^(F^2^) + ( 0.10P)^2^ + 0.00P] 
 ,where P=(max(Fo^2^,0) + 2Fc^2^)/3 
;
_refine_ls_weighting_scheme calc
_refine_ls_wR_factor_all 0.1359
_refine_ls_wR_factor_gt 0.1317
_refine_ls_wR_factor_ref 0.1359
_reflns_limit_h_max 6
_reflns_limit_h_min 0
_reflns_limit_k_max 8
_reflns_limit_k_min 0
_reflns_limit_l_max 23
_reflns_limit_l_min 0
_reflns_number_gt 362
_reflns_number_total 474
_reflns_threshold_expression I>2.0\s(I)
_cod_data_source_file JSSC-2013-203-204.cif
_cod_data_source_block Ba3Yb2O5Te
_cod_original_sg_symbol_H-M 'P 4/m m m '
_cod_original_formula_sum 'Ba3 O5 Te1 Yb2'
_cod_database_code 1562612

loop_
_symmetry_equiv_pos_as_xyz
x,y,z
-x,-y,-z
-y,x,z
y,-x,-z
-x,-y,z
x,y,-z
y,-x,z
-y,x,-z
-x,y,z
x,-y,-z
y,x,z
-y,-x,-z
x,-y,z
-x,y,-z
-y,-x,z
y,x,-z

loop_
_atom_site_label
_atom_site_type_symbol
_atom_site_fract_x
_atom_site_fract_y
_atom_site_fract_z
_atom_site_U_iso_or_equiv
_atom_site_occupancy
_atom_site_adp_type
_atom_site_refinement_flags_posn
_atom_site_refinement_flags_adp
_atom_site_refinement_flags_occupancy
_atom_site_disorder_assembly
_atom_site_disorder_group
_atom_site_attached_hydrogens
Yb1 Yb 0.5000 0.5000 0.17758(6) 0.0089 1.0000 Uani S T . . . .
Ba1 Ba 0.0000 0.0000 0.0000 0.0168 1.0000 Uani S T . . . .
Ba2 Ba 1.0000 1.0000 0.33754(7) 0.0096 1.0000 Uani S T . . . .
Te1 Te 0.5000 0.5000 0.5000 0.0125 1.0000 Uani S T . . . .
O1 O 0.0000 0.5000 0.2001(8) 0.0157 1.0000 Uani S T . . . .
O2 O 0.5000 0.5000 0.0000 0.0313 1.0000 Uani S T . . . .

loop_
_atom_site_aniso_label
_atom_site_aniso_U_11
_atom_site_aniso_U_22
_atom_site_aniso_U_33
_atom_site_aniso_U_23
_atom_site_aniso_U_13
_atom_site_aniso_U_12
Yb1 0.0076(2) 0.0076(2) 0.0115(3) 0.0000 0.0000 0.0000
Ba1 0.0158(4) 0.0158(4) 0.0189(7) 0.0000 0.0000 0.0000
Ba2 0.0088(3) 0.0088(3) 0.0113(5) 0.0000 0.0000 0.0000
Te1 0.0103(4) 0.0103(4) 0.0168(7) 0.0000 0.0000 0.0000
O1 0.006(3) 0.011(3) 0.029(4) 0.0000 0.0000 0.0000
O2 0.045(8) 0.045(8) 0.005(7) 0.0000 0.0000 0.0000

loop_
_atom_type_symbol
_atom_type_scat_dispersion_real
_atom_type_scat_dispersion_imag
_atom_type_scat_Cromer_Mann_a1
_atom_type_scat_Cromer_Mann_b1
_atom_type_scat_Cromer_Mann_a2
_atom_type_scat_Cromer_Mann_b2
_atom_type_scat_Cromer_Mann_a3
_atom_type_scat_Cromer_Mann_b3
_atom_type_scat_Cromer_Mann_a4
_atom_type_scat_Cromer_Mann_b4
_atom_type_scat_Cromer_Mann_c
_atom_type_scat_source
O 0.0106 0.0060 3.0485 13.2771 2.2868 5.7011 1.5463 0.3239 0.8670 32.9089 0.2508 'International Tables Vol C 4.2.6.8 and 6.1.1.4'
Te -0.5308 1.6751 19.9644 4.8174 19.0138 0.4209 6.1449 28.5284 2.5239 70.8403 4.3520 'International Tables Vol C 4.2.6.8 and 6.1.1.4'
Ba -0.3244 2.2819 20.3361 3.2160 19.2970 0.2756 10.8880 20.2073 2.6959 167.2020 2.7731 'International Tables Vol C 4.2.6.8 and 6.1.1.4'
Yb -0.3850 5.5486 28.6641 1.9889 15.4345 0.2571 15.3087 10.6647 2.9896 100.4170 7.5667 'International Tables Vol C 4.2.6.8 and 6.1.1.4'

loop_
_geom_angle_atom_site_label_1
_geom_angle_site_symmetry_1
_geom_angle_atom_site_label_2
_geom_angle_site_symmetry_2
_geom_angle_atom_site_label_3
_geom_angle_site_symmetry_3
_geom_angle
_geom_angle_publ_flag
Ba2 1_445 Yb1 . Ba2 1_455 74.268(14) yes
Ba2 1_445 Yb1 . Ba2 1_545 74.268(14) yes
Ba2 1_455 Yb1 . Ba2 1_545 117.24(3) yes
Ba2 1_445 Yb1 . Ba1 . 65.483(12) yes
Ba2 1_455 Yb1 . Ba1 . 106.975(6) yes
Ba2 1_545 Yb1 . Ba1 . 106.975(6) yes
Ba2 1_445 Yb1 . Ba2 . 117.24(3) yes
Ba2 1_455 Yb1 . Ba2 . 74.268(14) yes
Ba2 1_545 Yb1 . Ba2 . 74.268(14) yes
Ba1 . Yb1 . Ba2 . 177.28(2) yes
Ba2 1_445 Yb1 . O1 . 48.55(15) yes
Ba2 1_455 Yb1 . O1 . 48.55(15) yes
Ba2 1_545 Yb1 . O1 . 122.45(18) yes
Ba1 . Yb1 . O1 . 59.08(19) yes
Ba2 . Yb1 . O1 . 122.45(18) yes
Ba2 1_445 Yb1 . O2 . 121.379(15) yes
Ba2 1_455 Yb1 . O2 . 121.379(15) yes
Ba2 1_545 Yb1 . O2 . 121.379(15) yes
Ba1 . Yb1 . O2 . 55.897(10) yes
Ba2 . Yb1 . O2 . 121.379(15) yes
O1 . Yb1 . O2 . 96.9(3) yes
Yb1 . Ba1 . Yb1 8_545 179.997 yes
Yb1 . Ba1 . Yb1 1_445 111.794(19) yes
Yb1 8_545 Ba1 . Yb1 1_445 68.206(19) yes
Yb1 . Ba1 . Yb1 2_665 68.206(19) yes
Yb1 8_545 Ba1 . Yb1 2_665 111.794(19) yes
Yb1 1_445 Ba1 . Yb1 2_665 179.997 yes
Yb1 . Ba1 . Yb1 1_545 71.677(9) yes
Yb1 8_545 Ba1 . Yb1 1_545 108.323(9) yes
Yb1 1_445 Ba1 . Yb1 1_545 71.677(9) yes
Yb1 2_665 Ba1 . Yb1 1_545 108.323(9) yes
Yb1 . Ba2 . Yb1 1_565 74.268(14) yes
Yb1 . Ba2 . Yb1 1_655 74.268(14) yes
Yb1 1_565 Ba2 . Yb1 1_655 117.24(3) yes
Yb1 . Ba2 . Yb1 1_665 117.24(3) yes
Yb1 1_565 Ba2 . Yb1 1_665 74.268(14) yes
Yb1 1_655 Ba2 . Yb1 1_665 74.268(14) yes
Yb1 . O1 . Yb1 1_455 166.2(5) yes
Yb1 . O2 . Yb1 2_665 179.995 yes

loop_
_geom_bond_atom_site_label_1
_geom_bond_site_symmetry_1
_geom_bond_atom_site_label_2
_geom_bond_site_symmetry_2
_geom_bond_distance
_geom_bond_publ_flag
Yb1 . Ba2 1_445 3.6124(6) yes
Yb1 . Ba2 1_455 3.6124(6) yes
Yb1 . Ba2 1_545 3.6124(6) yes
Yb1 . Ba1 . 3.7246(4) yes
Yb1 . Ba2 . 3.6124(6) yes
Yb1 . O1 . 2.1967(12) yes
Yb1 . O2 . 2.0883(7) yes
